data_1513769
loop_
_publ_author_name
'Parrott, Edward P. J.'
'Tan, Nicholas Y.'
'Hu, Rongrong'
'Zeitler, J. Axel'
'Tang, Ben Zhong'
'Pickwell-MacPherson, Emma'

_publ_section_title
;
 Direct evidence to support the restriction of intramolecular rotation
 hypothesis for the mechanism of aggregation-induced emission: temperature
 resolved terahertz spectra of tetraphenylethene
;
_journal_issue 2
_journal_name_full 'Materials Horizons'
_journal_page_first 251
_journal_paper_doi 10.1039/c3mh00078h
_journal_volume 1
_journal_year 2014
_chemical_absolute_configuration unk
_chemical_formula_moiety 'C26 H20'
_chemical_formula_sum 'C26 H20'
_chemical_formula_weight 332.42
_chemical_name_systematic
;
 ? 
;
_space_group_IT_number 4
_space_group_name_Hall 'P 2yb'
_symmetry_cell_setting monoclinic
_symmetry_space_group_name_Hall 'P 2yb'
_symmetry_space_group_name_H-M 'P 1 21 1'
_atom_sites_solution_hydrogens geom
_atom_sites_solution_primary direct
_atom_sites_solution_secondary difmap
_audit_creation_date 2012-08-20
_audit_creation_method
;
  Olex2 1.2-beta
  (compiled May  9 2012 12:37:22, GUI svn.r4230)
;
_cell_angle_alpha 90.00
_cell_angle_beta 107.165(8)
_cell_angle_gamma 90.00
_cell_formula_units_Z 2
_cell_length_a 9.8370(7)
_cell_length_b 9.5017(6)
_cell_length_c 10.7087(8)
_cell_measurement_reflns_used 2392
_cell_measurement_temperature 298(2)
_cell_measurement_theta_max 71.6170
_cell_measurement_theta_min 9.7494
_cell_volume 956.34(12)
_computing_cell_refinement
;
CrysAlisPro, Agilent Technologies,
Version 1.171.36.20 (release 27-06-2012 CrysAlis171 .NET)
(compiled Jul 11 2012,15:38:31)
;
_computing_data_collection
;
CrysAlisPro, Agilent Technologies,
Version 1.171.36.20 (release 27-06-2012 CrysAlis171 .NET)
(compiled Jul 11 2012,15:38:31)
;
_computing_data_reduction
;
CrysAlisPro, Agilent Technologies,
Version 1.171.36.20 (release 27-06-2012 CrysAlis171 .NET)
(compiled Jul 11 2012,15:38:31)
;
_computing_molecular_graphics
;
O. V. Dolomanov, L. J. Bourhis, R. J. Gildea, J. A. K. Howard and H. Puschmann,
OLEX2: a complete structure solution, refinement and analysis program.
J. Appl. Cryst. (2009). 42, 339-341.
;
_computing_publication_material
;
O. V. Dolomanov, L. J. Bourhis, R. J. Gildea, J. A. K. Howard and H. Puschmann,
OLEX2: a complete structure solution, refinement and analysis program.
J. Appl. Cryst. (2009). 42, 339-341.
;
_computing_structure_refinement
;
XL, G.M. Sheldrick, Acta Cryst.
(2008). A64, 112-122
;
_computing_structure_solution 'SHELXS-97 (Sheldrick, 1990)'
_diffrn_ambient_temperature 298(2)
_diffrn_detector_area_resol_mean 15.9578
_diffrn_measured_fraction_theta_full 0.9904
_diffrn_measured_fraction_theta_max 0.9904
_diffrn_measurement_details
;
  1 omega   39.00   65.00   1.0000    5.0000
omega____ theta____ kappa____ phi______ frames
    -      110.0000 -111.0000  -60.0000 26

  2 omega  -74.00    5.00   1.0000    2.0000
omega____ theta____ kappa____ phi______ frames
    -      -55.0000   57.0000   60.0000 79

  3 omega -109.00  -45.00   1.0000    2.0000
omega____ theta____ kappa____ phi______ frames
    -      -55.0000  125.0000   90.0000 64

  4 omega   76.00  124.00   1.0000    2.0000
omega____ theta____ kappa____ phi______ frames
    -       55.0000  125.0000  -90.0000 48

  5 omega  -17.00   71.00   1.0000    2.0000
omega____ theta____ kappa____ phi______ frames
    -       55.0000  -38.0000 -180.0000 88

  6 omega   37.00  124.00   1.0000    2.0000
omega____ theta____ kappa____ phi______ frames
    -       55.0000   57.0000  -30.0000 87

  7 omega   74.00  121.00   1.0000    2.0000
omega____ theta____ kappa____ phi______ frames
    -       55.0000  125.0000 -150.0000 47

  8 omega   37.00   72.00   1.0000    5.0000
omega____ theta____ kappa____ phi______ frames
    -      110.0000  -25.0000  -60.0000 35

  9 omega   82.00  178.00   1.0000    5.0000
omega____ theta____ kappa____ phi______ frames
    -      110.0000   25.0000  -60.0000 96

 10 omega   47.00   83.00   1.0000    5.0000
omega____ theta____ kappa____ phi______ frames
    -      110.0000  -50.0000 -120.0000 36

 11 omega   42.00   83.00   1.0000    5.0000
omega____ theta____ kappa____ phi______ frames
    -      110.0000  -50.0000  -30.0000 41

 12 omega   38.00   75.00   1.0000    5.0000
omega____ theta____ kappa____ phi______ frames
    -      110.0000 -111.0000 -180.0000 37

 13 omega   40.00   66.00   1.0000    5.0000
omega____ theta____ kappa____ phi______ frames
    -      110.0000  -25.0000   30.0000 26

 14 omega   45.00   71.00   1.0000    5.0000
omega____ theta____ kappa____ phi______ frames
    -      110.0000  -38.0000 -180.0000 26

 15 omega   46.00   72.00   1.0000    5.0000
omega____ theta____ kappa____ phi______ frames
    -      110.0000  -92.0000   60.0000 26

 16 omega   37.00   61.00   1.0000    5.0000
omega____ theta____ kappa____ phi______ frames
    -      110.0000  -25.0000  -90.0000 24

 17 omega   39.00  148.00   1.0000    5.0000
omega____ theta____ kappa____ phi______ frames
    -      110.0000  -92.0000 -150.0000 109

 18 omega   38.00   72.00   1.0000    5.0000
omega____ theta____ kappa____ phi______ frames
    -      110.0000  -25.0000    0.0000 34

 19 omega   88.00  147.00   1.0000    5.0000
omega____ theta____ kappa____ phi______ frames
    -      110.0000  -92.0000   60.0000 59

 20 omega   81.00  164.00   1.0000    5.0000
omega____ theta____ kappa____ phi______ frames
    -      110.0000   25.0000 -150.0000 83

 21 omega   45.00   71.00   1.0000    5.0000
omega____ theta____ kappa____ phi______ frames
    -      110.0000  -38.0000   60.0000 26

 22 omega   38.00   66.00   1.0000    5.0000
omega____ theta____ kappa____ phi______ frames
    -      110.0000  -25.0000  150.0000 28

 23 omega   70.00  120.00   1.0000    5.0000
omega____ theta____ kappa____ phi______ frames
    -      110.0000  -92.0000  -30.0000 50
;
_diffrn_measurement_device 'kappa diffractometer'
_diffrn_measurement_device_type 'Xcalibur, Sapphire3, Gemini ultra'
_diffrn_measurement_method '\w scans'
_diffrn_orient_matrix_UB_11 0.1329208000
_diffrn_orient_matrix_UB_12 0.0717879000
_diffrn_orient_matrix_UB_13 0.0908589000
_diffrn_orient_matrix_UB_21 0.0657196000
_diffrn_orient_matrix_UB_22 0.0086839000
_diffrn_orient_matrix_UB_23 -0.1138225000
_diffrn_orient_matrix_UB_31 -0.0698822000
_diffrn_orient_matrix_UB_32 0.1450524000
_diffrn_orient_matrix_UB_33 -0.0382617000
_diffrn_radiation_monochromator mirror
_diffrn_radiation_probe x-ray
_diffrn_radiation_type CuK\a
_diffrn_radiation_wavelength 1.5418
_diffrn_reflns_av_R_equivalents 0.0276
_diffrn_reflns_av_unetI/netI 0.0304
_diffrn_reflns_limit_h_max 11
_diffrn_reflns_limit_h_min -11
_diffrn_reflns_limit_k_max 11
_diffrn_reflns_limit_k_min -7
_diffrn_reflns_limit_l_max 11
_diffrn_reflns_limit_l_min -12
_diffrn_reflns_number 5274
_diffrn_reflns_theta_full 66.50
_diffrn_reflns_theta_max 66.99
_diffrn_reflns_theta_min 9.76
_diffrn_source 'sealed X-ray tube'
_diffrn_source_current 35
_diffrn_source_power 1.75
_diffrn_source_target Cu
_diffrn_source_voltage 50
_exptl_absorpt_coefficient_mu 0.492
_exptl_absorpt_correction_T_max 1.00000
_exptl_absorpt_correction_T_min 0.58370
_exptl_absorpt_correction_type multi-scan
_exptl_absorpt_process_details
;
CrysAlisPro, Agilent Technologies,
Version 1.171.36.20 (release 27-06-2012 CrysAlis171 .NET)
(compiled Jul 11 2012,15:38:31)
Empirical absorption correction using spherical harmonics,
 implemented in SCALE3 ABSPACK scaling algorithm.
;
_exptl_crystal_colour colourless
_exptl_crystal_density_diffrn 1.154
_exptl_crystal_density_method 'not measured'
_exptl_crystal_description plate
_exptl_crystal_F_000 352
_exptl_crystal_size_max 0.35
_exptl_crystal_size_mid 0.30
_exptl_crystal_size_min 0.12
_refine_diff_density_max 0.135
_refine_diff_density_min -0.137
_refine_diff_density_rms 0.026
_refine_ls_abs_structure_details 'Flack H D (1983), Acta Cryst. A39, 876-881'
_refine_ls_abs_structure_Flack -1(3)
_refine_ls_extinction_method none
_refine_ls_goodness_of_fit_ref 1.015
_refine_ls_hydrogen_treatment constr
_refine_ls_matrix_type full
_refine_ls_number_parameters 235
_refine_ls_number_reflns 2554
_refine_ls_number_restraints 1
_refine_ls_restrained_S_all 1.014
_refine_ls_R_factor_all 0.0523
_refine_ls_R_factor_gt 0.0486
_refine_ls_shift/su_max 0.000
_refine_ls_shift/su_mean 0.000
_refine_ls_structure_factor_coef Fsqd
_refine_ls_weighting_details 'calc w=1/[\s^2^(Fo^2^)+(0.0973P)^2^+0.0000P] where P=(Fo^2^+2Fc^2^)/3'
_refine_ls_weighting_scheme calc
_refine_ls_wR_factor_gt 0.1273
_refine_ls_wR_factor_ref 0.1320
_reflns_number_gt 2313
_reflns_number_total 2554
_reflns_threshold_expression >2sigma(I)
_cod_data_source_file c3mh00078h.txt
_cod_data_source_block xie21curt
_cod_depositor_comments
;
The following automatic conversions were performed:

'_symmetry_cell_setting' value 'Monoclinic' changed to 'monoclinic'
according to
/usr/data/users/saulius/automatic-downloads/current/RSC/lib/dictionaries/cif_core.dic
dictionary named 'cif_core.dic' version 2.4.2 from 2011-04-26.

Automatic conversion script
Id: cif_fix_values 2281 2013-09-26 08:29:07Z andrius 
;
_cod_original_sg_symbol_H-M P2(1)
_cod_database_code 1513769
_reflns_odcompleteness_completeness 99.04
_reflns_odcompleteness_iscentric 1
_reflns_odcompleteness_theta 68.13

loop_
_space_group_symop_id
_space_group_symop_operation_xyz
1 'x, y, z'
2 '-x, y+1/2, -z'

loop_
_atom_site_label
_atom_site_type_symbol
_atom_site_fract_x
_atom_site_fract_y
_atom_site_fract_z
_atom_site_U_iso_or_equiv
_atom_site_adp_type
_atom_site_occupancy
_atom_site_symmetry_multiplicity
_atom_site_calc_flag
_atom_site_refinement_flags
C1 C 0.6124(2) 0.2701(2) 0.1994(2) 0.0504(5) Uani 1 1 d .
C2 C 0.7503(2) 0.2361(2) 0.2583(2) 0.0515(5) Uani 1 1 d .
C11 C 0.5481(3) 0.2765(3) 0.0548(2) 0.0603(6) Uani 1 1 d .
C12 C 0.4144(3) 0.2173(4) -0.0007(3) 0.0772(8) Uani 1 1 d .
H12 H 0.3686 0.1730 0.0531 0.093 Uiso 1 1 calc R
C13 C 0.3483(5) 0.2229(6) -0.1332(3) 0.1190(18) Uani 1 1 d .
H13 H 0.2593 0.1819 -0.1683 0.143 Uiso 1 1 calc R
C14 C 0.4137(9) 0.2885(8) -0.2123(4) 0.155(3) Uani 1 1 d .
H14 H 0.3689 0.2933 -0.3017 0.186 Uiso 1 1 calc R
C15 C 0.5467(8) 0.3483(6) -0.1605(5) 0.140(2) Uani 1 1 d .
H15 H 0.5910 0.3928 -0.2154 0.168 Uiso 1 1 calc R
C16 C 0.6152(4) 0.3424(4) -0.0256(3) 0.0913(10) Uani 1 1 d .
H16 H 0.7047 0.3824 0.0092 0.110 Uiso 1 1 calc R
C21 C 0.8451(2) 0.1789(2) 0.1841(2) 0.0522(5) Uani 1 1 d .
C22 C 0.8010(3) 0.0693(3) 0.0966(3) 0.0636(6) Uani 1 1 d .
H22 H 0.7110 0.0306 0.0826 0.076 Uiso 1 1 calc R
C23 C 0.8916(3) 0.0172(4) 0.0295(3) 0.0790(8) Uani 1 1 d .
H23 H 0.8612 -0.0557 -0.0301 0.095 Uiso 1 1 calc R
C24 C 1.0259(3) 0.0724(4) 0.0504(3) 0.0793(8) Uani 1 1 d .
H24 H 1.0852 0.0375 0.0042 0.095 Uiso 1 1 calc R
C25 C 1.0721(3) 0.1786(3) 0.1392(3) 0.0702(7) Uani 1 1 d .
H25 H 1.1633 0.2150 0.1545 0.084 Uiso 1 1 calc R
C26 C 0.9826(2) 0.2315(3) 0.2060(3) 0.0614(6) Uani 1 1 d .
H26 H 1.0145 0.3033 0.2665 0.074 Uiso 1 1 calc R
C31 C 0.5121(2) 0.3022(3) 0.27648(19) 0.0499(5) Uani 1 1 d .
C32 C 0.4901(2) 0.2065(3) 0.3667(2) 0.0572(5) Uani 1 1 d .
H32 H 0.5388 0.1213 0.3797 0.069 Uiso 1 1 calc R
C33 C 0.3962(3) 0.2368(4) 0.4374(2) 0.0707(7) Uani 1 1 d .
H33 H 0.3815 0.1715 0.4969 0.085 Uiso 1 1 calc R
C34 C 0.3247(3) 0.3631(4) 0.4199(3) 0.0760(8) Uani 1 1 d .
H34 H 0.2625 0.3836 0.4681 0.091 Uiso 1 1 calc R
C35 C 0.3454(3) 0.4591(3) 0.3310(3) 0.0714(7) Uani 1 1 d .
H35 H 0.2981 0.5450 0.3201 0.086 Uiso 1 1 calc R
C36 C 0.4370(2) 0.4278(3) 0.2574(2) 0.0610(6) Uani 1 1 d .
H36 H 0.4479 0.4915 0.1951 0.073 Uiso 1 1 calc R
C41 C 0.8167(2) 0.2495(3) 0.4030(2) 0.0544(5) Uani 1 1 d .
C42 C 0.9006(2) 0.1414(3) 0.4722(3) 0.0638(6) Uani 1 1 d .
H42 H 0.9164 0.0615 0.4283 0.077 Uiso 1 1 calc R
C43 C 0.9612(3) 0.1520(4) 0.6068(3) 0.0789(8) Uani 1 1 d .
H43 H 1.0165 0.0785 0.6526 0.095 Uiso 1 1 calc R
C44 C 0.9400(3) 0.2697(5) 0.6724(3) 0.0863(10) Uani 1 1 d .
H44 H 0.9800 0.2762 0.7624 0.104 Uiso 1 1 calc R
C45 C 0.8596(3) 0.3778(4) 0.6043(3) 0.0813(8) Uani 1 1 d .
H45 H 0.8462 0.4583 0.6486 0.098 Uiso 1 1 calc R
C46 C 0.7980(3) 0.3690(3) 0.4706(3) 0.0682(6) Uani 1 1 d .
H46 H 0.7439 0.4436 0.4257 0.082 Uiso 1 1 calc R

loop_
_atom_site_aniso_label
_atom_site_aniso_U_11
_atom_site_aniso_U_22
_atom_site_aniso_U_33
_atom_site_aniso_U_23
_atom_site_aniso_U_13
_atom_site_aniso_U_12
C1 0.0495(10) 0.0490(12) 0.0552(11) 0.0015(9) 0.0192(8) 0.0024(9)
C2 0.0455(9) 0.0515(12) 0.0582(11) -0.0041(10) 0.0162(8) -0.0027(9)
C11 0.0647(12) 0.0629(14) 0.0544(12) 0.0071(10) 0.0195(10) 0.0185(11)
C12 0.0654(13) 0.099(2) 0.0592(13) -0.0109(14) 0.0059(11) 0.0229(15)
C13 0.116(3) 0.153(4) 0.0634(18) -0.029(2) -0.0129(17) 0.064(3)
C14 0.217(6) 0.180(6) 0.0506(18) 0.002(2) 0.013(3) 0.119(5)
C15 0.226(6) 0.135(4) 0.088(3) 0.054(3) 0.091(4) 0.090(5)
C16 0.116(2) 0.090(2) 0.0830(19) 0.0306(17) 0.0524(18) 0.033(2)
C21 0.0475(9) 0.0493(12) 0.0609(11) -0.0001(10) 0.0179(8) 0.0035(9)
C22 0.0573(11) 0.0606(14) 0.0717(14) -0.0103(12) 0.0169(10) 0.0020(11)
C23 0.0823(16) 0.0760(17) 0.0778(17) -0.0201(15) 0.0220(13) 0.0148(15)
C24 0.0750(16) 0.097(2) 0.0761(16) 0.0062(15) 0.0378(13) 0.0294(16)
C25 0.0569(11) 0.0783(17) 0.0823(16) 0.0138(14) 0.0315(11) 0.0076(12)
C26 0.0527(10) 0.0585(13) 0.0749(14) -0.0025(11) 0.0217(10) -0.0025(10)
C31 0.0417(8) 0.0588(12) 0.0467(9) -0.0049(9) 0.0092(7) 0.0005(8)
C32 0.0551(10) 0.0642(14) 0.0519(11) 0.0003(10) 0.0150(8) 0.0004(10)
C33 0.0697(13) 0.092(2) 0.0551(12) -0.0014(13) 0.0258(10) -0.0053(14)
C34 0.0623(13) 0.106(2) 0.0625(13) -0.0140(15) 0.0232(11) 0.0082(15)
C35 0.0630(12) 0.0753(16) 0.0735(15) -0.0132(14) 0.0162(11) 0.0181(12)
C36 0.0558(11) 0.0611(14) 0.0634(12) 0.0032(11) 0.0136(10) 0.0086(10)
C41 0.0434(9) 0.0599(14) 0.0592(11) -0.0090(10) 0.0142(8) -0.0073(9)
C42 0.0541(11) 0.0661(15) 0.0673(13) -0.0008(11) 0.0119(10) 0.0011(11)
C43 0.0674(14) 0.090(2) 0.0711(15) 0.0065(15) 0.0075(12) -0.0058(15)
C44 0.0721(15) 0.114(3) 0.0630(14) -0.0159(17) 0.0051(12) -0.0216(18)
C45 0.0730(15) 0.091(2) 0.0762(17) -0.0353(17) 0.0169(13) -0.0197(16)
C46 0.0581(11) 0.0655(15) 0.0758(15) -0.0177(13) 0.0116(11) -0.0050(12)

loop_
_atom_type_symbol
_atom_type_description
_atom_type_scat_dispersion_real
_atom_type_scat_dispersion_imag
_atom_type_scat_source
C C 0.0181 0.0091 'International Tables Vol C Tables 4.2.6.8 and 6.1.1.4'
H H 0.0000 0.0000 'International Tables Vol C Tables 4.2.6.8 and 6.1.1.4'

loop_
_geom_angle_atom_site_label_1
_geom_angle_atom_site_label_2
_geom_angle_atom_site_label_3
_geom_angle
C2 C1 C11 123.54(19)
C2 C1 C31 121.70(19)
C11 C1 C31 114.75(18)
C1 C2 C21 122.33(19)
C1 C2 C41 122.13(19)
C21 C2 C41 115.51(18)
C12 C11 C1 119.0(2)
C16 C11 C1 122.1(3)
C16 C11 C12 118.9(3)
C13 C12 C11 121.6(4)
C14 C13 C12 119.6(5)
C13 C14 C15 120.3(3)
C14 C15 C16 120.4(5)
C11 C16 C15 119.2(5)
C22 C21 C2 120.9(2)
C22 C21 C26 118.6(2)
C26 C21 C2 120.4(2)
C21 C22 C23 119.8(2)
C24 C23 C22 120.7(3)
C25 C24 C23 119.9(2)
C24 C25 C26 119.7(3)
C25 C26 C21 121.1(3)
C32 C31 C1 121.0(2)
C36 C31 C1 120.3(2)
C36 C31 C32 118.8(2)
C33 C32 C31 120.6(2)
C34 C33 C32 120.2(3)
C33 C34 C35 119.9(2)
C34 C35 C36 120.2(3)
C31 C36 C35 120.3(2)
C42 C41 C2 119.9(2)
C42 C41 C46 118.5(2)
C46 C41 C2 121.6(2)
C41 C42 C43 120.4(3)
C44 C43 C42 120.4(3)
C45 C44 C43 119.5(3)
C44 C45 C46 120.9(3)
C45 C46 C41 120.3(3)

loop_
_geom_bond_atom_site_label_1
_geom_bond_atom_site_label_2
_geom_bond_distance
C1 C2 1.355(3)
C1 C11 1.492(3)
C1 C31 1.493(3)
C2 C21 1.496(3)
C2 C41 1.499(3)
C11 C12 1.392(4)
C11 C16 1.380(4)
C12 C13 1.376(4)
C13 C14 1.357(9)
C14 C15 1.383(11)
C15 C16 1.403(7)
C21 C22 1.382(3)
C21 C26 1.395(3)
C22 C23 1.390(4)
C23 C24 1.377(5)
C24 C25 1.369(5)
C25 C26 1.382(4)
C31 C32 1.389(3)
C31 C36 1.387(3)
C32 C33 1.387(3)
C33 C34 1.376(5)
C34 C35 1.376(5)
C35 C36 1.394(4)
C41 C42 1.387(4)
C41 C46 1.387(4)
C42 C43 1.392(4)
C43 C44 1.369(5)
C44 C45 1.368(6)
C45 C46 1.383(4)

loop_
_geom_torsion_atom_site_label_1
_geom_torsion_atom_site_label_2
_geom_torsion_atom_site_label_3
_geom_torsion_atom_site_label_4
_geom_torsion
C1 C2 C21 C22 -48.3(3)
C1 C2 C21 C26 134.3(2)
C1 C2 C41 C42 134.7(2)
C1 C2 C41 C46 -46.2(3)
C1 C11 C12 C13 178.5(3)
C1 C11 C16 C15 -178.0(3)
C1 C31 C32 C33 -179.7(2)
C1 C31 C36 C35 -178.8(2)
C2 C1 C11 C12 136.0(3)
C2 C1 C11 C16 -45.7(4)
C2 C1 C31 C32 -55.8(3)
C2 C1 C31 C36 125.3(2)
C2 C21 C22 C23 -179.5(3)
C2 C21 C26 C25 179.2(2)
C2 C41 C42 C43 -179.1(2)
C2 C41 C46 C45 179.4(2)
C11 C1 C2 C21 -10.3(3)
C11 C1 C2 C41 171.5(2)
C11 C1 C31 C32 123.3(2)
C11 C1 C31 C36 -55.5(3)
C11 C12 C13 C14 -0.6(6)
C12 C11 C16 C15 0.2(5)
C12 C13 C14 C15 0.7(7)
C13 C14 C15 C16 -0.3(8)
C14 C15 C16 C11 -0.2(6)
C16 C11 C12 C13 0.2(4)
C21 C2 C41 C42 -43.6(3)
C21 C2 C41 C46 135.5(2)
C21 C22 C23 C24 0.8(5)
C22 C21 C26 C25 1.9(4)
C22 C23 C24 C25 0.8(5)
C23 C24 C25 C26 -1.1(5)
C24 C25 C26 C21 -0.3(4)
C26 C21 C22 C23 -2.1(4)
C31 C1 C2 C21 168.8(2)
C31 C1 C2 C41 -9.4(3)
C31 C1 C11 C12 -43.1(3)
C31 C1 C11 C16 135.2(3)
C31 C32 C33 C34 -0.7(4)
C32 C31 C36 C35 2.3(3)
C32 C33 C34 C35 0.6(4)
C33 C34 C35 C36 0.9(4)
C34 C35 C36 C31 -2.4(4)
C36 C31 C32 C33 -0.8(3)
C41 C2 C21 C22 130.0(2)
C41 C2 C21 C26 -47.3(3)
C41 C42 C43 C44 -0.7(4)
C42 C41 C46 C45 -1.4(4)
C42 C43 C44 C45 -0.6(5)
C43 C44 C45 C46 0.8(5)
C44 C45 C46 C41 0.2(4)
C46 C41 C42 C43 1.7(4)
